data_7205249
loop_
_publ_author_name
'Sun, Jian-Ke'
'Li, Wei'
'Cai, Li-Xuan'
'Zhang, Jie'

_publ_section_title
;
 Structural diversity of the mixed-ligand system
 Mn-cpdba-2,2&#x2032;-bpy controlled by temperature
;
_journal_issue 5
_journal_name_full CrystEngComm
_journal_page_first 1550
_journal_paper_doi 10.1039/c0ce00297f
_journal_volume 13
_journal_year 2011
_chemical_formula_moiety 'C24 H15 Mn N5 O8'
_chemical_formula_sum 'C24 H15 Mn N5 O8'
_chemical_formula_weight 556.35
_chemical_name_systematic
;
?
;
_space_group_IT_number 14
_symmetry_cell_setting monoclinic
_symmetry_space_group_name_Hall '-P 2ybc'
_symmetry_space_group_name_H-M 'P 1 21/c 1'
_atom_sites_solution_hydrogens geom
_atom_sites_solution_primary direct
_atom_sites_solution_secondary difmap
_audit_creation_method SHELXL-97
_cell_angle_alpha 90.00
_cell_angle_beta 105.897(5)
_cell_angle_gamma 90.00
_cell_formula_units_Z 4
_cell_length_a 8.5909(8)
_cell_length_b 27.272(2)
_cell_length_c 10.5706(9)
_cell_measurement_reflns_used 5815
_cell_measurement_temperature 293(2)
_cell_measurement_theta_max 27.4835
_cell_measurement_theta_min 3.0058
_cell_volume 2381.9(4)
_computing_cell_refinement 'CrystalClear (Rigaku/MSC Inc., 2005)'
_computing_data_collection 'CrystalClear (Rigaku/MSC Inc., 2005)'
_computing_data_reduction 'CrystalClear (Rigaku/MSC Inc., 2005)'
_computing_structure_refinement 'SHELXL-97 (Sheldrick, 1997)'
_computing_structure_solution 'SHELXS-97 (Sheldrick, 1990)'
_diffrn_ambient_temperature 293(2)
_diffrn_measured_fraction_theta_full 0.998
_diffrn_measured_fraction_theta_max 0.998
_diffrn_measurement_device_type 'Mercury70 (2x2 bin mode)'
_diffrn_measurement_method CCD_Profile_fitting
_diffrn_radiation_monochromator graphite
_diffrn_radiation_source 'fine-focus sealed tube'
_diffrn_radiation_type MoK\a
_diffrn_radiation_wavelength 0.71073
_diffrn_reflns_av_R_equivalents 0.0326
_diffrn_reflns_av_sigmaI/netI 0.0325
_diffrn_reflns_limit_h_max 11
_diffrn_reflns_limit_h_min -11
_diffrn_reflns_limit_k_max 35
_diffrn_reflns_limit_k_min -34
_diffrn_reflns_limit_l_max 13
_diffrn_reflns_limit_l_min -13
_diffrn_reflns_number 18278
_diffrn_reflns_theta_full 27.45
_diffrn_reflns_theta_max 27.45
_diffrn_reflns_theta_min 2.47
_diffrn_standards_decay_% <1.0
_exptl_absorpt_coefficient_mu 0.615
_exptl_absorpt_correction_T_max 1.0000
_exptl_absorpt_correction_T_min 0.6883
_exptl_absorpt_correction_type multi-scan
_exptl_crystal_colour orange
_exptl_crystal_density_diffrn 1.551
_exptl_crystal_density_method 'not measured'
_exptl_crystal_description block
_exptl_crystal_F_000 1132
_exptl_crystal_size_max 0.3
_exptl_crystal_size_mid 0.25
_exptl_crystal_size_min 0.1
_refine_diff_density_max 0.290
_refine_diff_density_min -0.305
_refine_diff_density_rms 0.052
_refine_ls_extinction_method none
_refine_ls_goodness_of_fit_ref 1.099
_refine_ls_hydrogen_treatment constr
_refine_ls_matrix_type full
_refine_ls_number_parameters 344
_refine_ls_number_reflns 5428
_refine_ls_number_restraints 0
_refine_ls_restrained_S_all 1.099
_refine_ls_R_factor_all 0.0551
_refine_ls_R_factor_gt 0.0458
_refine_ls_shift/su_max 0.000
_refine_ls_shift/su_mean 0.000
_refine_ls_structure_factor_coef Fsqd
_refine_ls_weighting_details 'calc w=1/[\s^2^(Fo^2^)+(0.0460P)^2^+0.9944P] where P=(Fo^2^+2Fc^2^)/3'
_refine_ls_weighting_scheme calc
_refine_ls_wR_factor_gt 0.1073
_refine_ls_wR_factor_ref 0.1152
_reflns_number_gt 4653
_reflns_number_total 5428
_reflns_threshold_expression >2sigma(I)
_cod_data_source_file C0CE00297F.TXT
_cod_data_source_block 1
_cod_depositor_comments
;
The following automatic conversions were performed:
'_exptl_absorpt_correction_type' value 'Multi-scan' changed to
'multi-scan' according to
'/home/saulius/struct/CIF-dictionaries/cif_core.dic' dictionary named
'cif_core.dic' version 2.4.1 from 2010-06-29.

Automatic conversion script
Id: cif_fix_enum 1555 2011-01-17 13:19:09Z saulius 
;
_cod_original_cell_volume 2381.9(3)
_cod_original_sg_symbol_H-M P21/c
_cod_database_code 7205249

loop_
_symmetry_equiv_pos_as_xyz
'x, y, z'
'-x, y+1/2, -z+1/2'
'-x, -y, -z'
'x, -y-1/2, z-1/2'

loop_
_atom_site_label
_atom_site_type_symbol
_atom_site_fract_x
_atom_site_fract_y
_atom_site_fract_z
_atom_site_U_iso_or_equiv
_atom_site_adp_type
_atom_site_occupancy
_atom_site_symmetry_multiplicity
_atom_site_calc_flag
_atom_site_refinement_flags
_atom_site_disorder_assembly
_atom_site_disorder_group
Mn1 Mn 0.80905(4) 0.037293(11) 0.32663(3) 0.03388(11) Uani 1 1 d . . .
O1 O 0.7338(2) 0.11380(5) 0.32384(16) 0.0439(4) Uani 1 1 d . . .
O2 O 0.8326(2) 0.09336(5) 0.15895(16) 0.0474(4) Uani 1 1 d . . .
O3 O 0.21467(18) 0.50090(5) 0.00315(15) 0.0397(4) Uani 1 1 d . . .
O4 O 0.0497(2) 0.44234(7) -0.0983(2) 0.0642(6) Uani 1 1 d . . .
O5 O 0.6310(3) 0.32767(8) 0.2995(2) 0.0817(7) Uani 1 1 d . . .
O6 O 0.4431(4) 0.27313(10) 0.2786(4) 0.1255(13) Uani 1 1 d . . .
O7 O 1.0062(3) 0.22863(8) -0.0705(3) 0.0997(9) Uani 1 1 d . . .
O8 O 0.9730(2) 0.30314(7) -0.0234(2) 0.0716(6) Uani 1 1 d . . .
N1 N 0.5497(2) 0.01927(7) 0.21339(18) 0.0392(4) Uani 1 1 d . . .
N2 N 0.8120(2) -0.03509(6) 0.22656(19) 0.0399(4) Uani 1 1 d . . .
N3 N 0.9462(3) 0.25947(8) -0.0153(2) 0.0557(6) Uani 1 1 d . . .
N4 N 0.5652(4) 0.28885(10) 0.2573(3) 0.0702(8) Uani 1 1 d . . .
N5 N 0.7118(2) 0.32395(6) 0.0527(2) 0.0430(5) Uani 1 1 d . . .
H5 H 0.7931 0.3367 0.0283 0.063(9) Uiso 1 1 calc R . .
C1 C 0.7757(3) 0.12399(7) 0.2211(2) 0.0390(5) Uani 1 1 d . . .
C2 C 0.7561(3) 0.17596(8) 0.1741(2) 0.0401(5) Uani 1 1 d . . .
C3 C 0.6564(3) 0.20811(9) 0.2179(3) 0.0477(6) Uani 1 1 d . . .
H3 H 0.5937 0.1963 0.2729 0.057 Uiso 1 1 calc R . .
C4 C 0.6474(3) 0.25672(9) 0.1827(3) 0.0480(6) Uani 1 1 d . . .
C5 C 0.7317(3) 0.27728(8) 0.0979(2) 0.0400(5) Uani 1 1 d . . .
C6 C 0.8383(3) 0.24355(8) 0.0614(2) 0.0413(5) Uani 1 1 d . . .
C7 C 0.8473(3) 0.19466(8) 0.0971(2) 0.0412(5) Uani 1 1 d . . .
H7 H 0.9181 0.1735 0.0677 0.049 Uiso 1 1 calc R . .
C8 C 0.5747(3) 0.35475(7) 0.0401(2) 0.0373(5) Uani 1 1 d . . .
C9 C 0.4184(3) 0.33822(8) -0.0100(3) 0.0458(6) Uani 1 1 d . . .
H9 H 0.3978 0.3044 -0.0291 0.055 Uiso 1 1 calc R . .
C10 C 0.2907(3) 0.37145(8) -0.0326(3) 0.0438(5) Uani 1 1 d . . .
H10 H 0.1828 0.3602 -0.0683 0.053 Uiso 1 1 calc R . .
C11 C 0.3195(2) 0.42087(7) -0.0035(2) 0.0330(4) Uani 1 1 d . . .
C12 C 0.4769(2) 0.43630(7) 0.0488(2) 0.0337(4) Uani 1 1 d . . .
H12 H 0.4979 0.4699 0.0708 0.040 Uiso 1 1 calc R . .
C13 C 0.6044(3) 0.40372(7) 0.0697(2) 0.0363(5) Uani 1 1 d . . .
H13 H 0.7123 0.4150 0.1045 0.044 Uiso 1 1 calc R . .
C14 C 0.1837(3) 0.45737(7) -0.0342(2) 0.0341(4) Uani 1 1 d . . .
C15 C 0.4223(3) 0.04803(10) 0.2089(3) 0.0490(6) Uani 1 1 d . . .
H15 H 0.4408 0.0795 0.2485 0.059 Uiso 1 1 calc R . .
C16 C 0.2643(3) 0.03386(12) 0.1490(3) 0.0626(8) Uani 1 1 d . . .
H16 H 0.1756 0.0548 0.1483 0.075 Uiso 1 1 calc R . .
C17 C 0.2408(3) -0.01155(13) 0.0905(3) 0.0658(8) Uani 1 1 d . . .
H17 H 0.1343 -0.0221 0.0467 0.079 Uiso 1 1 calc R . .
C18 C 0.3694(3) -0.04170(11) 0.0950(3) 0.0559(7) Uani 1 1 d . . .
H18 H 0.3529 -0.0732 0.0553 0.067 Uiso 1 1 calc R . .
C19 C 0.5237(3) -0.02561(9) 0.1579(2) 0.0403(5) Uani 1 1 d . . .
C20 C 0.6692(3) -0.05632(8) 0.1696(2) 0.0417(5) Uani 1 1 d . . .
C21 C 0.6607(4) -0.10465(10) 0.1267(3) 0.0626(8) Uani 1 1 d . . .
H21 H 0.5589 -0.1195 0.0875 0.075 Uiso 1 1 calc R . .
C22 C 0.8015(4) -0.13063(11) 0.1417(4) 0.0776(10) Uani 1 1 d . . .
H22 H 0.7973 -0.1637 0.1129 0.093 Uiso 1 1 calc R . .
C23 C 0.9469(4) -0.10912(11) 0.1976(4) 0.0718(9) Uani 1 1 d . . .
H23 H 1.0451 -0.1266 0.2073 0.086 Uiso 1 1 calc R . .
C24 C 0.9476(3) -0.06139(10) 0.2397(3) 0.0537(6) Uani 1 1 d . . .
H24 H 1.0488 -0.0463 0.2800 0.064 Uiso 1 1 calc R . .

loop_
_atom_site_aniso_label
_atom_site_aniso_U_11
_atom_site_aniso_U_22
_atom_site_aniso_U_33
_atom_site_aniso_U_23
_atom_site_aniso_U_13
_atom_site_aniso_U_12
Mn1 0.03195(19) 0.02329(17) 0.0430(2) 0.00301(13) 0.00447(15) -0.00212(11)
O1 0.0565(10) 0.0266(7) 0.0519(10) 0.0065(7) 0.0202(8) 0.0036(7)
O2 0.0695(11) 0.0265(8) 0.0458(9) 0.0000(7) 0.0150(8) 0.0053(7)
O3 0.0435(9) 0.0288(8) 0.0460(9) -0.0011(7) 0.0111(7) 0.0071(6)
O4 0.0322(9) 0.0558(11) 0.0920(15) -0.0272(11) -0.0040(9) 0.0095(8)
O5 0.129(2) 0.0549(13) 0.0664(14) 0.0039(11) 0.0349(14) 0.0373(13)
O6 0.139(2) 0.0799(18) 0.211(3) 0.038(2) 0.137(3) 0.0402(17)
O7 0.127(2) 0.0598(13) 0.153(2) 0.0178(15) 0.107(2) 0.0271(13)
O8 0.0611(12) 0.0403(10) 0.1274(19) 0.0256(11) 0.0495(13) 0.0070(8)
N1 0.0359(10) 0.0420(10) 0.0376(10) 0.0033(8) 0.0064(8) -0.0031(8)
N2 0.0415(10) 0.0342(10) 0.0428(11) -0.0013(8) 0.0097(9) -0.0018(7)
N3 0.0531(13) 0.0411(12) 0.0822(16) 0.0177(11) 0.0345(12) 0.0137(9)
N4 0.095(2) 0.0531(15) 0.0803(18) 0.0275(14) 0.0538(16) 0.0333(14)
N5 0.0408(10) 0.0266(9) 0.0648(13) 0.0112(9) 0.0196(10) 0.0085(7)
C1 0.0402(12) 0.0264(10) 0.0460(13) 0.0023(9) 0.0043(10) 0.0005(8)
C2 0.0458(12) 0.0261(10) 0.0479(13) 0.0073(9) 0.0121(10) 0.0080(9)
C3 0.0512(14) 0.0386(12) 0.0585(15) 0.0163(11) 0.0239(12) 0.0100(10)
C4 0.0568(15) 0.0358(12) 0.0579(15) 0.0124(11) 0.0268(13) 0.0181(10)
C5 0.0421(12) 0.0273(10) 0.0510(13) 0.0063(9) 0.0136(10) 0.0069(8)
C6 0.0427(12) 0.0306(11) 0.0538(14) 0.0095(10) 0.0184(11) 0.0075(9)
C7 0.0453(12) 0.0280(10) 0.0519(13) 0.0047(10) 0.0161(11) 0.0101(9)
C8 0.0379(11) 0.0278(10) 0.0481(13) 0.0080(9) 0.0149(10) 0.0070(8)
C9 0.0470(13) 0.0235(10) 0.0681(16) -0.0002(10) 0.0175(12) -0.0002(9)
C10 0.0350(11) 0.0331(11) 0.0629(15) -0.0042(11) 0.0128(11) -0.0038(9)
C11 0.0347(10) 0.0279(10) 0.0369(11) -0.0010(8) 0.0105(9) 0.0040(8)
C12 0.0361(11) 0.0257(9) 0.0370(11) -0.0001(8) 0.0060(9) 0.0022(8)
C13 0.0326(10) 0.0301(10) 0.0439(12) 0.0030(9) 0.0066(9) 0.0025(8)
C14 0.0325(10) 0.0326(10) 0.0365(11) -0.0041(9) 0.0081(9) 0.0049(8)
C15 0.0395(13) 0.0597(15) 0.0459(14) 0.0075(12) 0.0087(11) 0.0048(11)
C16 0.0378(14) 0.094(2) 0.0544(17) 0.0185(16) 0.0091(12) 0.0086(13)
C17 0.0394(14) 0.100(3) 0.0509(16) 0.0066(17) -0.0003(12) -0.0150(15)
C18 0.0489(15) 0.0708(18) 0.0432(14) -0.0038(13) 0.0041(12) -0.0221(13)
C19 0.0427(12) 0.0466(13) 0.0305(11) 0.0010(10) 0.0080(9) -0.0130(10)
C20 0.0522(13) 0.0366(12) 0.0385(12) -0.0020(9) 0.0165(11) -0.0100(10)
C21 0.0709(19) 0.0462(15) 0.0735(19) -0.0170(14) 0.0244(16) -0.0206(13)
C22 0.098(3) 0.0406(15) 0.099(3) -0.0224(16) 0.035(2) -0.0018(16)
C23 0.076(2) 0.0492(16) 0.092(2) -0.0123(16) 0.0268(18) 0.0119(15)
C24 0.0544(15) 0.0436(13) 0.0627(17) -0.0046(12) 0.0153(13) 0.0060(11)

loop_
_atom_type_symbol
_atom_type_description
_atom_type_scat_dispersion_real
_atom_type_scat_dispersion_imag
_atom_type_scat_source
C C 0.0033 0.0016 'International Tables Vol C Tables 4.2.6.8 and 6.1.1.4'
Mn Mn 0.3368 0.7283 'International Tables Vol C Tables 4.2.6.8 and 6.1.1.4'
N N 0.0061 0.0033 'International Tables Vol C Tables 4.2.6.8 and 6.1.1.4'
O O 0.0106 0.0060 'International Tables Vol C Tables 4.2.6.8 and 6.1.1.4'
H H 0.0000 0.0000 'International Tables Vol C Tables 4.2.6.8 and 6.1.1.4'

loop_
_geom_angle_atom_site_label_1
_geom_angle_atom_site_label_2
_geom_angle_atom_site_label_3
_geom_angle
_geom_angle_site_symmetry_1
_geom_angle_site_symmetry_3
_geom_angle_publ_flag
O4 Mn1 O3 96.79(7) 4_666 2_645 ?
O4 Mn1 O1 90.56(7) 4_666 . ?
O3 Mn1 O1 111.30(6) 2_645 . ?
O4 Mn1 N2 106.08(8) 4_666 . ?
O3 Mn1 N2 90.25(6) 2_645 . ?
O1 Mn1 N2 151.24(7) . . ?
O4 Mn1 N1 170.95(8) 4_666 . ?
O3 Mn1 N1 92.15(6) 2_645 . ?
O1 Mn1 N1 87.46(7) . . ?
N2 Mn1 N1 72.40(7) . . ?
O4 Mn1 O2 80.49(7) 4_666 . ?
O3 Mn1 O2 168.26(6) 2_645 . ?
O1 Mn1 O2 57.55(6) . . ?
N2 Mn1 O2 101.48(6) . . ?
N1 Mn1 O2 91.01(6) . . ?
O4 Mn1 C1 84.37(7) 4_666 . ?
O3 Mn1 C1 140.21(7) 2_645 . ?
O1 Mn1 C1 29.08(6) . . ?
N2 Mn1 C1 127.81(7) . . ?
N1 Mn1 C1 89.64(7) . . ?
O2 Mn1 C1 28.48(6) . . ?
C1 O1 Mn1 93.94(13) . . ?
C1 O2 Mn1 84.97(13) . . ?
C14 O3 Mn1 130.54(14) . 2_655 ?
C14 O4 Mn1 143.29(16) . 4_465 ?
C15 N1 C19 118.7(2) . . ?
C15 N1 Mn1 124.47(17) . . ?
C19 N1 Mn1 116.51(15) . . ?
C20 N2 C24 118.5(2) . . ?
C20 N2 Mn1 117.71(15) . . ?
C24 N2 Mn1 122.88(17) . . ?
O7 N3 O8 121.9(2) . . ?
O7 N3 C6 118.7(2) . . ?
O8 N3 C6 119.5(2) . . ?
O6 N4 O5 125.1(3) . . ?
O6 N4 C4 117.0(3) . . ?
O5 N4 C4 117.8(3) . . ?
C5 N5 C8 127.52(19) . . ?
C5 N5 H5 116.2 . . ?
C8 N5 H5 116.2 . . ?
O2 C1 O1 123.50(19) . . ?
O2 C1 C2 119.0(2) . . ?
O1 C1 C2 117.45(19) . . ?
O2 C1 Mn1 66.54(11) . . ?
O1 C1 Mn1 56.98(10) . . ?
C2 C1 Mn1 174.01(17) . . ?
C7 C2 C3 117.82(19) . . ?
C7 C2 C1 121.24(19) . . ?
C3 C2 C1 120.7(2) . . ?
C4 C3 C2 120.8(2) . . ?
C4 C3 H3 119.6 . . ?
C2 C3 H3 119.6 . . ?
C3 C4 C5 123.7(2) . . ?
C3 C4 N4 115.2(2) . . ?
C5 C4 N4 120.3(2) . . ?
N5 C5 C4 124.1(2) . . ?
N5 C5 C6 122.7(2) . . ?
C4 C5 C6 113.27(19) . . ?
C7 C6 C5 122.8(2) . . ?
C7 C6 N3 116.32(19) . . ?
C5 C6 N3 120.92(19) . . ?
C2 C7 C6 121.4(2) . . ?
C2 C7 H7 119.3 . . ?
C6 C7 H7 119.3 . . ?
C9 C8 C13 120.26(19) . . ?
C9 C8 N5 122.5(2) . . ?
C13 C8 N5 116.98(19) . . ?
C8 C9 C10 119.5(2) . . ?
C8 C9 H9 120.3 . . ?
C10 C9 H9 120.3 . . ?
C11 C10 C9 120.6(2) . . ?
C11 C10 H10 119.7 . . ?
C9 C10 H10 119.7 . . ?
C12 C11 C10 118.70(19) . . ?
C12 C11 C14 120.22(18) . . ?
C10 C11 C14 121.01(19) . . ?
C11 C12 C13 121.04(19) . . ?
C11 C12 H12 119.5 . . ?
C13 C12 H12 119.5 . . ?
C8 C13 C12 119.9(2) . . ?
C8 C13 H13 120.1 . . ?
C12 C13 H13 120.1 . . ?
O4 C14 O3 124.9(2) . . ?
O4 C14 C11 116.82(19) . . ?
O3 C14 C11 118.29(19) . . ?
N1 C15 C16 122.8(3) . . ?
N1 C15 H15 118.6 . . ?
C16 C15 H15 118.6 . . ?
C17 C16 C15 117.5(3) . . ?
C17 C16 H16 121.3 . . ?
C15 C16 H16 121.3 . . ?
C18 C17 C16 120.6(3) . . ?
C18 C17 H17 119.7 . . ?
C16 C17 H17 119.7 . . ?
C17 C18 C19 119.0(3) . . ?
C17 C18 H18 120.5 . . ?
C19 C18 H18 120.5 . . ?
N1 C19 C18 121.4(2) . . ?
N1 C19 C20 116.19(19) . . ?
C18 C19 C20 122.5(2) . . ?
N2 C20 C21 121.1(2) . . ?
N2 C20 C19 116.1(2) . . ?
C21 C20 C19 122.8(2) . . ?
C22 C21 C20 119.1(3) . . ?
C22 C21 H21 120.5 . . ?
C20 C21 H21 120.5 . . ?
C23 C22 C21 120.2(3) . . ?
C23 C22 H22 119.9 . . ?
C21 C22 H22 119.9 . . ?
C22 C23 C24 118.1(3) . . ?
C22 C23 H23 120.9 . . ?
C24 C23 H23 120.9 . . ?
N2 C24 C23 123.0(3) . . ?
N2 C24 H24 118.5 . . ?
C23 C24 H24 118.5 . . ?

loop_
_geom_bond_atom_site_label_1
_geom_bond_atom_site_label_2
_geom_bond_distance
_geom_bond_site_symmetry_2
_geom_bond_publ_flag
Mn1 O4 2.0772(16) 4_666 ?
Mn1 O3 2.1131(15) 2_645 ?
Mn1 O1 2.1822(15) . ?
Mn1 N2 2.2429(18) . ?
Mn1 N1 2.2755(18) . ?
Mn1 O2 2.3910(16) . ?
Mn1 C1 2.596(2) . ?
O1 C1 1.265(3) . ?
O2 C1 1.243(3) . ?
O3 C14 1.256(2) . ?
O3 Mn1 2.1131(15) 2_655 ?
O4 C14 1.235(3) . ?
O4 Mn1 2.0772(16) 4_465 ?
O5 N4 1.225(4) . ?
O6 N4 1.211(4) . ?
O7 N3 1.216(3) . ?
O8 N3 1.220(3) . ?
N1 C15 1.337(3) . ?
N1 C19 1.349(3) . ?
N2 C20 1.341(3) . ?
N2 C24 1.343(3) . ?
N3 C6 1.455(3) . ?
N4 C4 1.481(3) . ?
N5 C5 1.354(3) . ?
N5 C8 1.423(3) . ?
N5 H5 0.8800 . ?
C1 C2 1.496(3) . ?
C2 C7 1.373(3) . ?
C2 C3 1.391(3) . ?
C3 C4 1.373(3) . ?
C3 H3 0.9500 . ?
C4 C5 1.413(3) . ?
C5 C6 1.424(3) . ?
C6 C7 1.382(3) . ?
C7 H7 0.9500 . ?
C8 C9 1.378(3) . ?
C8 C13 1.380(3) . ?
C9 C10 1.392(3) . ?
C9 H9 0.9500 . ?
C10 C11 1.390(3) . ?
C10 H10 0.9500 . ?
C11 C12 1.379(3) . ?
C11 C14 1.500(3) . ?
C12 C13 1.380(3) . ?
C12 H12 0.9500 . ?
C13 H13 0.9500 . ?
C15 C16 1.387(4) . ?
C15 H15 0.9500 . ?
C16 C17 1.374(4) . ?
C16 H16 0.9500 . ?
C17 C18 1.368(4) . ?
C17 H17 0.9500 . ?
C18 C19 1.382(3) . ?
C18 H18 0.9500 . ?
C19 C20 1.482(3) . ?
C20 C21 1.389(3) . ?
C21 C22 1.373(4) . ?
C21 H21 0.9500 . ?
C22 C23 1.360(5) . ?
C22 H22 0.9500 . ?
C23 C24 1.375(4) . ?
C23 H23 0.9500 . ?
C24 H24 0.9500 . ?
